data_7107923
loop_
_publ_author_name
'Jurgen Kahr'
'Alexandra M. Z. Slawin'
'John P. S. Mowat'
'David Fairen-Jimenez'
'Paul A. Wright'

_publ_section_title
;
 Synthetic control of framework zinc purinate crystallisation and
 properties of a large pore, decorated, mixed-linker RHO-type ZIF
;
_journal_name_full Chem.Commun.
_journal_page_first 6690
_journal_paper_doi 10.1039/c2cc32927a
_journal_volume 48
_journal_year 2012
_chemical_formula_moiety 'C8 H5.5 N7 O2.25 Zn'
_chemical_formula_sum 'C8 H5.5 N7 O2.25 Zn'
_chemical_formula_weight 296.6
_chemical_name_systematic
;
?
;
_space_group_IT_number 194
_symmetry_cell_setting hexagonal
_symmetry_space_group_name_Hall '-P 6c 2c'
_symmetry_space_group_name_H-M 'P 63/m m c'
_atom_sites_solution_hydrogens geom
_atom_sites_solution_primary direct
_atom_sites_solution_secondary difmap
_audit_author_name 'Juergen Kahr'
_audit_creation_date 2012-04-23
_audit_creation_method SHELXL-97
_cell_angle_alpha 90.00
_cell_angle_beta 90.00
_cell_angle_gamma 120.00
_cell_formula_units_Z 24
_cell_length_a 26.884(10)
_cell_length_b 26.884(10)
_cell_length_c 18.121(10)
_cell_measurement_temperature 173(2)
_cell_measurement_theta_max 46.4
_cell_measurement_theta_min 3.3
_cell_volume 11342(9)
_computing_cell_refinement
;
CrystalClear-SM Expert 2.0 r2 (Rigaku, 2009)
;
_computing_data_collection
;
CrystalClear-SM Expert 2.0 r2 (Rigaku, 2009)
;
_computing_data_reduction
;
CrystalClear-SM Expert 2.0 r2 (Rigaku, 2009)
;
_computing_structure_refinement 'SHELXL-97 (Sheldrick, 2008)'
_diffrn_ambient_temperature 173(2)
_diffrn_detector_area_resol_mean 22.2222
_diffrn_measured_fraction_theta_full 0.998
_diffrn_measured_fraction_theta_max 0.998
_diffrn_measurement_device_type
;
Rigaku Saturn92 (2x2 bin mode)
;
_diffrn_measurement_method 'profile data from \w-scans'
_diffrn_radiation_monochromator graphite
_diffrn_radiation_source 'fine-focus sealed tube'
_diffrn_radiation_type CuK\a
_diffrn_radiation_wavelength 1.54178
_diffrn_reflns_av_R_equivalents 0.3100
_diffrn_reflns_av_sigmaI/netI 0.0555
_diffrn_reflns_limit_h_max 32
_diffrn_reflns_limit_h_min -32
_diffrn_reflns_limit_k_max 32
_diffrn_reflns_limit_k_min -32
_diffrn_reflns_limit_l_max 21
_diffrn_reflns_limit_l_min -21
_diffrn_reflns_number 155295
_diffrn_reflns_theta_full 67.00
_diffrn_reflns_theta_max 68.25
_diffrn_reflns_theta_min 1.90
_exptl_absorpt_coefficient_mu 1.933
_exptl_absorpt_correction_T_max 1.000
_exptl_absorpt_correction_T_min 0.693
_exptl_absorpt_correction_type multi-scan
_exptl_crystal_colour Colorless
_exptl_crystal_density_diffrn 1.049
_exptl_crystal_density_method 'not measured'
_exptl_crystal_description Prism
_exptl_crystal_F_000 3744
_exptl_crystal_size_max 0.04
_exptl_crystal_size_mid 0.04
_exptl_crystal_size_min 0.04
_refine_diff_density_max 2.053
_refine_diff_density_min -0.892
_refine_diff_density_rms 0.326
_refine_ls_extinction_method none
_refine_ls_goodness_of_fit_ref 2.093
_refine_ls_hydrogen_treatment constr
_refine_ls_matrix_type full
_refine_ls_number_parameters 175
_refine_ls_number_reflns 3828
_refine_ls_number_restraints 130
_refine_ls_restrained_S_all 2.067
_refine_ls_R_factor_all 0.2721
_refine_ls_R_factor_gt 0.2365
_refine_ls_shift/su_max 0.000
_refine_ls_shift/su_mean 0.000
_refine_ls_structure_factor_coef Fsqd
_refine_ls_weighting_details 'calc w=1/[\s^2^(Fo^2^)+(0.2000P)^2^+0.0000P] where P=(Fo^2^+2Fc^2^)/3'
_refine_ls_weighting_scheme calc
_refine_ls_wR_factor_gt 0.5451
_refine_ls_wR_factor_ref 0.5589
_reflns_number_gt 3118
_reflns_number_total 3828
_reflns_threshold_expression >2\s(I)
_cod_data_source_file c2cc32927a.txt
_cod_data_source_block GME
_cod_database_code 7107923

loop_
_symmetry_equiv_pos_as_xyz
'x, y, z'
'-y, x-y, z'
'-x+y, -x, z'
'-x, -y, z+1/2'
'y, -x+y, z+1/2'
'x-y, x, z+1/2'
'y, x, -z'
'x-y, -y, -z'
'-x, -x+y, -z'
'-y, -x, -z+1/2'
'-x+y, y, -z+1/2'
'x, x-y, -z+1/2'
'-x, -y, -z'
'y, -x+y, -z'
'x-y, x, -z'
'x, y, -z-1/2'
'-y, x-y, -z-1/2'
'-x+y, -x, -z-1/2'
'-y, -x, z'
'-x+y, y, z'
'x, x-y, z'
'y, x, z-1/2'
'x-y, -y, z-1/2'
'-x, -x+y, z-1/2'

loop_
_atom_site_label
_atom_site_type_symbol
_atom_site_fract_x
_atom_site_fract_y
_atom_site_fract_z
_atom_site_U_iso_or_equiv
_atom_site_adp_type
_atom_site_occupancy
_atom_site_symmetry_multiplicity
_atom_site_calc_flag
_atom_site_refinement_flags
Zn1 Zn 0.11057(7) 0.44222(9) 0.58395(11) 0.0692(9) Uani 1 1 d .
C1 C 0.2225(5) 0.4449(9) 0.5814(8) 0.067(5) Uani 1 2 d SU
H1A H 0.2249 0.4498 0.6335 0.081 Uiso 1 2 calc SR
N1 N 0.1790(5) 0.4413(5) 0.5417(6) 0.070(3) Uani 1 1 d U
C2 C 0.1912(6) 0.4356(7) 0.4722(8) 0.080(4) Uani 1 1 d U
CN1 C 0.1655(9) 0.4330(10) 0.4071(7) 0.111(7) Uani 1 1 d U
H3A H 0.1291 0.4307 0.4057 0.134 Uiso 0.50 1 calc PR
CN2 C 0.1918(10) 0.4338(14) 0.3458(11) 0.151(10) Uani 1 1 d U
H4A H 0.1749 0.4345 0.3000 0.181 Uiso 0.50 1 calc PR
C7 C 0.0000 0.3874(7) 0.5000 0.066(5) Uani 1 2 d SU
H7A H 0.0000 0.4228 0.5000 0.079 Uiso 1 2 calc SR
N7 N 0.0412(5) 0.3792(5) 0.5287(7) 0.079(4) Uani 1 1 d U
C8 C 0.0253(6) 0.3231(6) 0.5208(9) 0.080(5) Uani 1 1 d U
CN3 C 0.0519(9) 0.2939(9) 0.5344(11) 0.109(7) Uani 1 1 d U
H9A H 0.0898 0.3122 0.5539 0.131 Uiso 0.50 1 calc PR
CN4 C 0.0230(11) 0.2370(8) 0.5194(13) 0.123(8) Uani 1 1 d U
H10A H 0.0372 0.2134 0.5382 0.147 Uiso 0.50 1 calc PR
N11 N 0.0945(5) 0.4118(5) 0.6885(6) 0.068(3) Uani 1 1 d DU
C11 C 0.0513(7) 0.3632(7) 0.7126(8) 0.090(5) Uani 1 1 d DU
H11A H 0.0243 0.3329 0.6823 0.109 Uiso 1 1 calc R
C12 C 0.1209(8) 0.4402(8) 0.7500 0.057(5) Uani 1 2 d SDU
N12 N 0.1706(6) 0.4963(7) 0.7500 0.057(4) Uani 1 2 d SDU
O12 O 0.1888(4) 0.5181(4) 0.6897(5) 0.076(3) Uani 1 1 d U
N13 N 0.1225(6) 0.5198(5) 0.5541(8) 0.086(4) Uani 1 1 d DU
C13 C 0.1609(15) 0.5546(12) 0.5064(18) 0.223(18) Uani 1 1 d DU
H13A H 0.1848 0.5459 0.4768 0.267 Uiso 1 1 calc R
C14 C 0.0992(8) 0.5496(4) 0.5811(13) 0.091(8) Uani 1 2 d SDU
N14 N 0.0543(11) 0.5272(6) 0.635(2) 0.186(15) Uani 1 2 d SDU
O14 O 0.0387(11) 0.4768(10) 0.6537(19) 0.282(17) Uani 1 1 d U
O21 O 0.1956(5) 0.3912(11) 0.7500 0.100(7) Uani 1 4 d SU

loop_
_atom_site_aniso_label
_atom_site_aniso_U_11
_atom_site_aniso_U_22
_atom_site_aniso_U_33
_atom_site_aniso_U_23
_atom_site_aniso_U_13
_atom_site_aniso_U_12
Zn1 0.0531(12) 0.0844(15) 0.0732(14) -0.0084(9) -0.0175(8) 0.0367(10)
C1 0.086(10) 0.100(15) 0.020(7) -0.025(9) -0.013(4) 0.050(8)
N1 0.075(7) 0.092(9) 0.048(6) -0.027(6) -0.030(6) 0.045(7)
C2 0.082(10) 0.107(12) 0.051(7) -0.022(8) -0.014(7) 0.048(9)
CN1 0.129(15) 0.22(2) 0.035(7) -0.053(10) -0.044(8) 0.122(16)
CN2 0.151(18) 0.28(3) 0.086(13) 0.000(16) -0.029(12) 0.16(2)
C7 0.051(10) 0.065(9) 0.076(12) -0.011(5) -0.023(9) 0.025(5)
N7 0.076(8) 0.057(7) 0.092(9) -0.010(6) -0.045(7) 0.024(6)
C8 0.076(10) 0.052(8) 0.100(11) -0.026(7) -0.050(9) 0.024(7)
CN3 0.118(14) 0.111(14) 0.127(15) -0.003(12) -0.063(12) 0.079(13)
CN4 0.19(2) 0.070(11) 0.134(17) -0.041(10) -0.090(15) 0.081(13)
N11 0.056(7) 0.070(8) 0.081(8) 0.000(7) -0.006(6) 0.033(6)
C11 0.102(12) 0.071(10) 0.072(9) -0.001(8) -0.012(8) 0.024(10)
C12 0.063(12) 0.069(12) 0.034(8) 0.000 0.000 0.029(10)
N12 0.063(10) 0.083(11) 0.044(8) 0.000 0.000 0.049(9)
O12 0.083(7) 0.084(7) 0.056(5) -0.007(5) -0.008(5) 0.039(6)
N13 0.084(9) 0.074(8) 0.103(9) -0.016(8) -0.036(8) 0.042(8)
C13 0.28(4) 0.18(2) 0.24(3) 0.11(2) 0.20(3) 0.13(2)
C14 0.061(13) 0.055(9) 0.16(2) -0.025(7) -0.049(14) 0.030(6)
N14 0.105(19) 0.111(16) 0.34(4) 0.073(12) 0.15(2) 0.052(9)
O14 0.22(2) 0.177(19) 0.50(4) 0.16(2) 0.24(3) 0.136(18)
O21 0.090(11) 0.117(18) 0.102(16) 0.000 0.000 0.058(9)

loop_
_atom_type_symbol
_atom_type_description
_atom_type_scat_dispersion_real
_atom_type_scat_dispersion_imag
_atom_type_scat_source
C C 0.0181 0.0091 'International Tables Vol C Tables 4.2.6.8 and 6.1.1.4'
H H 0.0000 0.0000 'International Tables Vol C Tables 4.2.6.8 and 6.1.1.4'
N N 0.0311 0.0180 'International Tables Vol C Tables 4.2.6.8 and 6.1.1.4'
O O 0.0492 0.0322 'International Tables Vol C Tables 4.2.6.8 and 6.1.1.4'
Zn Zn -1.5491 0.6778 'International Tables Vol C Tables 4.2.6.8 and 6.1.1.4'

loop_
_geom_angle_atom_site_label_1
_geom_angle_atom_site_label_2
_geom_angle_atom_site_label_3
_geom_angle
_geom_angle_site_symmetry_1
_geom_angle_site_symmetry_3
N1 Zn1 N13 103.8(5) . .
N1 Zn1 N11 111.4(4) . .
N13 Zn1 N11 124.0(6) . .
N1 Zn1 N7 105.3(5) . .
N13 Zn1 N7 109.4(5) . .
N11 Zn1 N7 101.6(5) . .
N1 C1 N1 114.1(14) . 20
N1 C1 H1A 122.9 . .
N1 C1 H1A 122.9 20 .
C2 N1 C1 105.3(11) . .
C2 N1 Zn1 130.0(9) . .
C1 N1 Zn1 124.7(8) . .
N1 C2 CN1 133.2(15) . .
N1 C2 C2 107.6(8) . 20
CN1 C2 C2 119.0(10) . 20
CN2 CN1 C2 118.8(17) . .
CN2 CN1 H3A 120.6 . .
C2 CN1 H3A 120.6 . .
CN1 CN2 CN2 122.1(10) . 20
CN1 CN2 H4A 119.0 . .
CN2 CN2 H4A 119.0 20 .
N7 C7 N7 109.2(17) . 9_556
N7 C7 H7A 125.4 . .
N7 C7 H7A 125.4 9_556 .
C7 N7 C8 108.5(12) . .
C7 N7 Zn1 122.7(10) . .
C8 N7 Zn1 128.6(9) . .
CN3 C8 N7 132.7(14) . .
CN3 C8 C8 119.6(10) . 9_556
N7 C8 C8 106.7(7) . 9_556
C8 CN3 CN4 117.3(16) . .
C8 CN3 H9A 121.4 . .
CN4 CN3 H9A 121.4 . .
CN4 CN4 CN3 121.7(10) 9_556 .
CN4 CN4 H10A 119.1 9_556 .
CN3 CN4 H10A 119.1 . .
C11 N11 C12 104.1(12) . .
C11 N11 Zn1 128.1(10) . .
C12 N11 Zn1 127.3(10) . .
N11 C11 C11 109.4(8) . 16_557
N11 C11 H11A 125.3 . .
C11 C11 H11A 125.3 16_557 .
N11 C12 N11 113.0(16) . 16_557
N11 C12 N12 123.5(8) . .
N11 C12 N12 123.5(8) 16_557 .
O12 N12 O12 127.0(16) 16_557 .
O12 N12 C12 116.5(8) 16_557 .
O12 N12 C12 116.5(8) . .
C13 N13 C14 104.6(14) . .
C13 N13 Zn1 125.1(13) . .
C14 N13 Zn1 130.0(12) . .
N13 C13 C13 108.6(11) . 21_565
N13 C13 H13A 125.7 . .
C13 C13 H13A 125.7 21_565 .
N13 C14 N13 113.4(19) 21_565 .
N13 C14 N14 123.3(10) 21_565 .
N13 C14 N14 123.3(10) . .
O14 N14 O14 133(3) 21_565 .
O14 N14 C14 113.4(13) 21_565 .
O14 N14 C14 113.4(13) . .

loop_
_geom_bond_atom_site_label_1
_geom_bond_atom_site_label_2
_geom_bond_distance
_geom_bond_site_symmetry_2
Zn1 N1 2.006(12) .
Zn1 N13 2.019(13) .
Zn1 N11 2.023(12) .
Zn1 N7 2.047(11) .
C1 N1 1.332(13) .
C1 N1 1.332(13) 20
C1 H1A 0.9500 .
N1 C2 1.329(17) .
C2 CN1 1.351(18) .
C2 C2 1.43(3) 20
CN1 CN2 1.31(2) .
CN1 H3A 0.9500 .
CN2 CN2 1.35(4) 20
CN2 H4A 0.9500 .
C7 N7 1.339(15) .
C7 N7 1.339(15) 9_556
C7 H7A 0.9500 .
N7 C8 1.353(17) .
C8 CN3 1.32(2) .
C8 C8 1.40(3) 9_556
CN3 CN4 1.35(2) .
CN3 H9A 0.9500 .
CN4 CN4 1.28(4) 9_556
CN4 H10A 0.9500 .
N11 C11 1.314(17) .
N11 C12 1.336(13) .
C11 C11 1.35(3) 16_557
C11 H11A 0.9500 .
C12 N11 1.336(13) 16_557
C12 N12 1.43(2) .
N12 O12 1.220(12) 16_557
N12 O12 1.220(12) .
N13 C13 1.312(18) .
N13 C14 1.332(15) .
C13 C13 1.39(5) 21_565
C13 H13A 0.9500 .
C14 N13 1.332(15) 21_565
C14 N14 1.43(2) .
N14 O14 1.25(2) 21_565
N14 O14 1.25(2) .
